data_4303856
loop_
_publ_author_name
'Padmini Ramaswamy'
'Nayana N. Hegde'
'Ramanath Prabhu'
'V. M. Vidya'
'Ayan Datta'
'Srinivasan Natarajan'

_publ_section_title
;
Synthesis, Structure, and Transformation Studies in a Family of
Inorganic-Organic Hybrid Framework Structures Based on Indium
;
_journal_name_full 'Inorganic Chemistry'
_journal_page_first 11697
_journal_page_last 11711
_journal_paper_doi 10.1021/ic901744m
_journal_volume 48
_journal_year 2009
_chemical_formula_sum 'C6 H7 In4 N0 O26 P5'
_chemical_formula_weight 1109.25
_chemical_name_common indiumphosphiteoxalate
_chemical_name_systematic
;
 ?
;
_space_group_IT_number 2
_symmetry_cell_setting triclinic
_symmetry_space_group_name_Hall '-P 1'
_symmetry_space_group_name_H-M 'P -1'
_atom_sites_solution_hydrogens geom
_atom_sites_solution_primary direct
_atom_sites_solution_secondary difmap
_audit_creation_method SHELXL-97
_cell_angle_alpha 100.972(2)
_cell_angle_beta 95.0650(10)
_cell_angle_gamma 105.0530(10)
_cell_formula_units_Z 2
_cell_length_a 8.0674(3)
_cell_length_b 10.0060(4)
_cell_length_c 20.4432(9)
_cell_measurement_reflns_used 5275
_cell_measurement_temperature 293(2)
_cell_measurement_theta_max 25.24
_cell_measurement_theta_min 1.03
_cell_volume 1547.87(11)
_computing_cell_refinement SMART
_computing_data_collection SMART(Bruker,2000)
_computing_data_reduction SAINT(Bruker,2000)
_computing_molecular_graphics Ortep3forWindows(Farrugia,1997)andCAMERON
_computing_publication_material PLATON(Spek,1990)
_computing_structure_refinement 'SHELXL-97 (Sheldrick, 1997)'
_computing_structure_solution SIR92(Altomareetal.,1993)
_diffrn_ambient_temperature 293(2)
_diffrn_measured_fraction_theta_full 0.941
_diffrn_measured_fraction_theta_max 0.941
_diffrn_measurement_device_type BrukerSMARTCCDareadetector
_diffrn_measurement_method \fand\wscans
_diffrn_radiation_monochromator graphite
_diffrn_radiation_source 'fine-focus sealed tube'
_diffrn_radiation_type MoK\a
_diffrn_radiation_wavelength 0.71073
_diffrn_reflns_av_R_equivalents 0.0408
_diffrn_reflns_av_sigmaI/netI 0.0291
_diffrn_reflns_limit_h_max 9
_diffrn_reflns_limit_h_min -9
_diffrn_reflns_limit_k_max 11
_diffrn_reflns_limit_k_min -11
_diffrn_reflns_limit_l_max 24
_diffrn_reflns_limit_l_min -24
_diffrn_reflns_number 21087
_diffrn_reflns_theta_full 25.24
_diffrn_reflns_theta_max 25.24
_diffrn_reflns_theta_min 1.03
_exptl_absorpt_coefficient_mu 3.293
_exptl_absorpt_correction_T_max 0.8269
_exptl_absorpt_correction_T_min 0.6208
_exptl_absorpt_correction_type multi-scan
_exptl_absorpt_process_details (SADABS;Sheldrick,1996)
_exptl_crystal_colour needlelike
_exptl_crystal_density_diffrn 2.380
_exptl_crystal_density_method 'not measured'
_exptl_crystal_description colourless
_exptl_crystal_F_000 1044
_exptl_crystal_size_max 0.16
_exptl_crystal_size_mid 0.10
_exptl_crystal_size_min 0.06
_refine_diff_density_max 3.992
_refine_diff_density_min -3.325
_refine_diff_density_rms 0.215
_refine_ls_extinction_method none
_refine_ls_goodness_of_fit_ref 1.057
_refine_ls_hydrogen_treatment mixed
_refine_ls_matrix_type full
_refine_ls_number_parameters 399
_refine_ls_number_reflns 5275
_refine_ls_number_restraints 2
_refine_ls_restrained_S_all 1.057
_refine_ls_R_factor_all 0.0503
_refine_ls_R_factor_gt 0.0494
_refine_ls_shift/su_max 0.001
_refine_ls_shift/su_mean 0.000
_refine_ls_structure_factor_coef Fsqd
_refine_ls_weighting_details 'calc w=1/[\s^2^(Fo^2^)+(0.0458P)^2^+29.9850P] where P=(Fo^2^+2Fc^2^)/3'
_refine_ls_weighting_scheme calc
_refine_ls_wR_factor_gt 0.1185
_refine_ls_wR_factor_ref 0.1192
_reflns_number_gt 5152
_reflns_number_total 5275
_reflns_threshold_expression >2sigma(I)
_cod_data_source_file ic901744m_si_003_2.cif
_cod_data_source_block compoundVI
_cod_depositor_comments
;
The following automatic conversions were performed:
'_symmetry_cell_setting' value 'Triclinic' changed to 'triclinic'
according to '/home/saulius/struct/CIF-dictionaries/cif_core.dic'
dictionary named 'cif_core.dic' version 2.4.1 from
2010-06-29.

'_exptl_absorpt_correction_type' value 'Multi-scan' changed
to 'multi-scan' according to
'/home/saulius/struct/CIF-dictionaries/cif_core.dic' dictionary named
'cif_core.dic' version 2.4.1 from 2010-06-29.

Automatic conversion script
Id: cif_fix_enum 1527 2010-12-29 10:47:43Z saulius 
;
_cod_database_code 4303856

loop_
_symmetry_equiv_pos_as_xyz
'x, y, z'
'-x, -y, -z'

loop_
_atom_site_label
_atom_site_type_symbol
_atom_site_fract_x
_atom_site_fract_y
_atom_site_fract_z
_atom_site_U_iso_or_equiv
_atom_site_adp_type
_atom_site_occupancy
_atom_site_symmetry_multiplicity
_atom_site_calc_flag
_atom_site_refinement_flags
_atom_site_disorder_assembly
_atom_site_disorder_group
H22A H -0.038(15) 0.403(13) 0.771(7) 0.07(5) Uiso 1 1 d D . .
H22B H -0.216(5) 0.306(12) 0.775(6) 0.05(4) Uiso 1 1 d D . .
In1 In 0.11547(7) 0.46939(5) 0.62531(3) 0.01437(15) Uani 1 1 d . . .
In2 In 0.90401(7) 0.90585(5) 0.66927(3) 0.01538(15) Uani 1 1 d . . .
In3 In -0.34891(7) 0.68307(6) 0.82015(3) 0.01781(15) Uani 1 1 d . . .
In4 In 0.02231(7) 0.36439(6) 0.88908(3) 0.01840(15) Uani 1 1 d . . .
P1 P -0.2464(3) 0.5419(2) 0.95330(10) 0.0188(4) Uani 1 1 d . . .
P2 P 0.0101(3) 0.6796(2) 0.75263(10) 0.0201(4) Uani 1 1 d . . .
P3 P -0.0232(3) 0.6793(2) 0.53957(10) 0.0161(4) Uani 1 1 d . . .
P4 P 0.4858(3) 0.7403(2) 0.67197(11) 0.0252(5) Uani 1 1 d . . .
P5 P 0.8300(6) 1.0212(3) 0.83257(13) 0.0657(12) Uani 1 1 d . . .
H5 H 0.7132 1.0336 0.8297 0.079 Uiso 1 1 calc R . .
O1 O 0.3623(8) 0.6063(7) 0.6301(3) 0.0343(15) Uani 1 1 d . . .
O2 O -0.0518(8) 0.5735(6) 0.5845(3) 0.0232(12) Uani 1 1 d . . .
O3 O 0.0794(9) 0.5550(6) 0.7248(3) 0.0271(13) Uani 1 1 d . . .
O4 O 0.1453(8) 0.3761(6) 0.5261(3) 0.0261(13) Uani 1 1 d . . .
O5 O -0.1132(8) 0.2887(6) 0.6189(3) 0.0260(13) Uani 1 1 d . . .
O6 O 0.2179(7) 0.3112(6) 0.6648(3) 0.0209(12) Uani 1 1 d . . .
O7 O 0.6554(8) 0.7649(7) 0.6426(3) 0.0318(14) Uani 1 1 d . . .
O8 O 0.8573(12) 1.0081(7) 0.7634(3) 0.0453(19) Uani 1 1 d . . .
O9 O -0.0361(9) 0.8241(6) 0.5745(3) 0.0252(13) Uani 1 1 d . . .
O10 O 0.0576(8) 0.8004(6) 0.7167(3) 0.0278(13) Uani 1 1 d . . .
O11 O -0.1918(7) 0.0652(6) 0.6296(3) 0.0237(12) Uani 1 1 d . . .
O12 O 0.1368(7) 0.0900(6) 0.6797(3) 0.0212(12) Uani 1 1 d . . .
O13 O -0.1978(10) 0.8910(6) 0.8610(3) 0.0359(16) Uani 1 1 d . . .
O14 O -0.1832(9) 0.6254(7) 0.7548(3) 0.0356(16) Uani 1 1 d . . .
O15 O -0.2195(9) 0.6326(7) 0.9017(3) 0.0348(15) Uani 1 1 d . . .
O16 O 0.5063(9) 0.7430(8) 0.7458(3) 0.0360(16) Uani 1 1 d . . .
O17 O -0.5264(8) 0.4671(6) 0.8001(3) 0.0281(14) Uani 1 1 d . . .
O18 O -0.5656(8) 0.7051(6) 0.8764(3) 0.0257(13) Uani 1 1 d . . .
O19 O -0.1707(9) 0.4184(7) 0.9391(3) 0.0307(14) Uani 1 1 d . . .
O20 O -0.0742(10) 0.1475(6) 0.8832(3) 0.0373(17) Uani 1 1 d . . .
O21 O 0.1840(9) 0.3681(7) 0.9760(3) 0.0324(15) Uani 1 1 d . . .
O22 O -0.1102(10) 0.3496(8) 0.7898(3) 0.0387(17) Uani 1 1 d D . .
O23 O 0.1770(7) 0.5831(6) 0.8947(3) 0.0217(12) Uani 1 1 d . . .
O24 O 0.2364(9) 0.3403(6) 0.8316(3) 0.0287(14) Uani 1 1 d . . .
C1 C -0.6845(10) 0.5935(8) 0.8701(4) 0.0178(16) Uani 1 1 d . . .
C2 C -0.6555(10) 0.4552(8) 0.8300(4) 0.0191(16) Uani 1 1 d . . .
C3 C -0.0817(11) 0.1823(8) 0.6349(4) 0.0180(16) Uani 1 1 d . . .
C4 C 0.1073(10) 0.1953(8) 0.6624(4) 0.0155(15) Uani 1 1 d . . .
O100 O -0.4304(13) 0.2219(13) 0.7316(6) 0.079(3) Uani 1 1 d . . .
C20 C -0.434(2) 1.0508(15) 0.9879(8) 0.072(4) Uani 1 1 d . . .
O201 O 0.470(2) 0.923(2) 0.4980(9) 0.064(6) Uani 0.47 1 d P . .
O200 O 0.520(2) 0.842(2) 0.4380(10) 0.086(7) Uani 0.53 1 d P . .
C21 C -0.047(3) 1.102(2) 1.0240(10) 0.092(5) Uiso 1 1 d . . .
H1 H -0.439(12) 0.481(9) 0.942(4) 0.02(2) Uiso 1 1 d . . .
H2 H 0.078(14) 0.728(11) 0.813(5) 0.03(3) Uiso 1 1 d . . .
H3 H 0.142(12) 0.696(10) 0.522(5) 0.02(2) Uiso 1 1 d . . .
H4 H 0.412(12) 0.845(10) 0.661(5) 0.02(2) Uiso 1 1 d . . .

loop_
_atom_site_aniso_label
_atom_site_aniso_U_11
_atom_site_aniso_U_22
_atom_site_aniso_U_33
_atom_site_aniso_U_23
_atom_site_aniso_U_13
_atom_site_aniso_U_12
In1 0.0190(3) 0.0109(3) 0.0122(3) 0.00259(19) 0.0011(2) 0.0028(2)
In2 0.0221(3) 0.0115(3) 0.0111(3) 0.0033(2) 0.0019(2) 0.0018(2)
In3 0.0217(3) 0.0160(3) 0.0145(3) 0.0039(2) 0.0049(2) 0.0021(2)
In4 0.0252(3) 0.0135(3) 0.0143(3) 0.0019(2) 0.0046(2) 0.0021(2)
P1 0.0183(10) 0.0209(10) 0.0175(10) 0.0065(8) 0.0014(8) 0.0049(8)
P2 0.0314(11) 0.0172(10) 0.0138(10) 0.0044(8) 0.0045(8) 0.0092(9)
P3 0.0209(10) 0.0151(9) 0.0118(9) 0.0012(7) 0.0021(8) 0.0057(8)
P4 0.0257(11) 0.0235(11) 0.0226(11) 0.0061(9) -0.0012(9) 0.0011(9)
P5 0.146(4) 0.0154(12) 0.0169(12) 0.0003(10) 0.0091(16) -0.0057(16)
O1 0.023(3) 0.036(4) 0.029(3) -0.001(3) 0.005(3) -0.011(3)
O2 0.031(3) 0.017(3) 0.025(3) 0.005(2) 0.003(2) 0.012(2)
O3 0.046(4) 0.026(3) 0.017(3) 0.008(2) 0.008(3) 0.019(3)
O4 0.033(3) 0.028(3) 0.016(3) -0.002(2) -0.002(2) 0.014(3)
O5 0.023(3) 0.019(3) 0.036(3) 0.011(3) -0.002(3) 0.005(2)
O6 0.021(3) 0.014(3) 0.025(3) 0.007(2) -0.003(2) 0.000(2)
O7 0.030(3) 0.029(3) 0.028(3) 0.006(3) 0.003(3) -0.006(3)
O8 0.084(6) 0.028(4) 0.022(3) 0.003(3) 0.023(4) 0.009(4)
O9 0.047(4) 0.013(3) 0.017(3) 0.004(2) 0.006(3) 0.011(3)
O10 0.036(3) 0.023(3) 0.025(3) 0.010(3) 0.000(3) 0.007(3)
O11 0.022(3) 0.017(3) 0.031(3) 0.010(2) -0.001(2) 0.003(2)
O12 0.019(3) 0.011(3) 0.032(3) 0.008(2) -0.002(2) 0.002(2)
O13 0.053(4) 0.018(3) 0.026(3) 0.004(3) -0.004(3) -0.007(3)
O14 0.039(4) 0.031(3) 0.036(4) 0.002(3) 0.023(3) 0.007(3)
O15 0.036(4) 0.035(4) 0.031(4) 0.018(3) 0.001(3) 0.000(3)
O16 0.031(3) 0.054(4) 0.022(3) 0.013(3) 0.001(3) 0.008(3)
O17 0.030(3) 0.020(3) 0.029(3) -0.001(2) 0.012(3) 0.001(3)
O18 0.031(3) 0.017(3) 0.026(3) 0.002(2) 0.009(3) 0.000(3)
O19 0.036(4) 0.024(3) 0.034(3) 0.005(3) 0.011(3) 0.009(3)
O20 0.066(5) 0.015(3) 0.025(3) 0.003(3) 0.011(3) 0.000(3)
O21 0.047(4) 0.029(3) 0.021(3) -0.001(3) -0.002(3) 0.017(3)
O22 0.046(4) 0.036(4) 0.026(3) 0.015(3) -0.009(3) -0.003(3)
O23 0.025(3) 0.017(3) 0.023(3) 0.004(2) 0.005(2) 0.005(2)
O24 0.039(4) 0.017(3) 0.029(3) 0.003(2) 0.013(3) 0.004(3)
C1 0.022(4) 0.015(4) 0.013(4) 0.001(3) 0.000(3) 0.002(3)
C2 0.020(4) 0.016(4) 0.019(4) 0.003(3) 0.002(3) 0.004(3)
C3 0.026(4) 0.012(4) 0.016(4) 0.006(3) 0.006(3) 0.003(3)
C4 0.017(4) 0.017(4) 0.011(3) 0.003(3) 0.001(3) 0.003(3)
O100 0.048(5) 0.099(8) 0.092(8) 0.008(6) -0.003(5) 0.038(6)
C20 0.086(11) 0.056(8) 0.068(9) -0.001(7) 0.043(8) 0.011(8)
O201 0.032(9) 0.082(13) 0.043(10) -0.007(9) 0.005(7) -0.029(8)
O200 0.051(10) 0.097(15) 0.069(12) -0.029(11) 0.031(9) -0.024(10)

loop_
_atom_type_symbol
_atom_type_description
_atom_type_scat_dispersion_real
_atom_type_scat_dispersion_imag
_atom_type_scat_source
C C 0.0033 0.0016 'International Tables Vol C Tables 4.2.6.8 and 6.1.1.4'
H H 0.0000 0.0000 'International Tables Vol C Tables 4.2.6.8 and 6.1.1.4'
N N 0.0061 0.0033 'International Tables Vol C Tables 4.2.6.8 and 6.1.1.4'
O O 0.0106 0.0060 'International Tables Vol C Tables 4.2.6.8 and 6.1.1.4'
P P 0.1023 0.0942 'International Tables Vol C Tables 4.2.6.8 and 6.1.1.4'
In In -0.7276 1.3100 'International Tables Vol C Tables 4.2.6.8 and 6.1.1.4'

loop_
_geom_angle_atom_site_label_1
_geom_angle_atom_site_label_2
_geom_angle_atom_site_label_3
_geom_angle
_geom_angle_site_symmetry_1
_geom_angle_site_symmetry_3
_geom_angle_publ_flag
O1 In1 O2 103.7(3) . . ?
O1 In1 O4 86.1(3) . . ?
O2 In1 O4 89.6(2) . . ?
O1 In1 O3 95.8(3) . . ?
O2 In1 O3 91.0(2) . . ?
O4 In1 O3 177.8(2) . . ?
O1 In1 O5 167.1(3) . . ?
O2 In1 O5 87.9(2) . . ?
O4 In1 O5 88.5(2) . . ?
O3 In1 O5 89.4(2) . . ?
O1 In1 O6 93.1(3) . . ?
O2 In1 O6 163.1(2) . . ?
O4 In1 O6 90.0(2) . . ?
O3 In1 O6 88.9(2) . . ?
O5 In1 O6 75.2(2) . . ?
O7 In2 O9 89.1(3) . 1_655 ?
O7 In2 O10 106.4(3) . 1_655 ?
O9 In2 O10 91.1(2) 1_655 1_655 ?
O7 In2 O8 95.2(3) . . ?
O9 In2 O8 174.4(3) 1_655 . ?
O10 In2 O8 91.2(3) 1_655 . ?
O7 In2 O11 89.3(2) . 1_665 ?
O9 In2 O11 91.3(2) 1_655 1_665 ?
O10 In2 O11 164.2(2) 1_655 1_665 ?
O8 In2 O11 85.1(3) . 1_665 ?
O7 In2 O12 163.8(2) . 1_665 ?
O9 In2 O12 87.8(2) 1_655 1_665 ?
O10 In2 O12 89.6(2) 1_655 1_665 ?
O8 In2 O12 87.0(3) . 1_665 ?
O11 In2 O12 74.9(2) 1_665 1_665 ?
O14 In3 O13 97.4(3) . . ?
O14 In3 O15 93.0(3) . . ?
O13 In3 O15 85.1(3) . . ?
O14 In3 O16 93.1(3) . 1_455 ?
O13 In3 O16 93.2(3) . 1_455 ?
O15 In3 O16 173.9(3) . 1_455 ?
O14 In3 O17 93.7(2) . . ?
O13 In3 O17 166.9(2) . . ?
O15 In3 O17 87.5(3) . . ?
O16 In3 O17 93.0(3) 1_455 . ?
O14 In3 O18 168.1(2) . . ?
O13 In3 O18 94.0(3) . . ?
O15 In3 O18 91.4(3) . . ?
O16 In3 O18 82.8(2) 1_455 . ?
O17 In3 O18 75.4(2) . . ?
O19 In4 O20 94.8(3) . . ?
O19 In4 O21 95.6(3) . . ?
O20 In4 O21 86.0(3) . . ?
O19 In4 O22 94.4(3) . . ?
O20 In4 O22 92.9(3) . . ?
O21 In4 O22 169.9(3) . . ?
O19 In4 O23 95.9(2) . . ?
O20 In4 O23 167.9(3) . . ?
O21 In4 O23 87.4(2) . . ?
O22 In4 O23 91.8(2) . . ?
O19 In4 O24 170.9(2) . . ?
O20 In4 O24 93.8(3) . . ?
O21 In4 O24 87.8(3) . . ?
O22 In4 O24 82.2(3) . . ?
O23 In4 O24 75.7(2) . . ?
O19 P1 O15 113.1(4) . . ?
O19 P1 O21 112.7(4) . 2_567 ?
O15 P1 O21 110.9(4) . 2_567 ?
O10 P2 O14 113.9(4) . . ?
O10 P2 O3 113.2(4) . . ?
O14 P2 O3 109.5(4) . . ?
O4 P3 O2 111.7(4) 2_566 . ?
O4 P3 O9 110.6(3) 2_566 . ?
O2 P3 O9 112.4(3) . . ?
O1 P4 O16 113.5(4) . . ?
O1 P4 O7 107.9(4) . . ?
O16 P4 O7 114.2(4) . . ?
O8 P5 O20 120.6(5) . 1_665 ?
O8 P5 O13 118.0(4) . 1_655 ?
O20 P5 O13 111.1(4) 1_665 1_655 ?
P4 O1 In1 141.6(4) . . ?
P3 O2 In1 131.5(4) . . ?
P2 O3 In1 131.3(3) . . ?
P3 O4 In1 133.2(4) 2_566 . ?
C3 O5 In1 115.1(5) . . ?
C4 O6 In1 114.9(5) . . ?
P4 O7 In2 136.6(4) . . ?
P5 O8 In2 155.8(5) . . ?
P3 O9 In2 134.0(3) . 1_455 ?
P2 O10 In2 131.6(4) . 1_455 ?
C3 O11 In2 115.4(5) . 1_445 ?
C4 O12 In2 114.8(5) . 1_445 ?
P5 O13 In3 130.6(4) 1_455 . ?
P2 O14 In3 134.1(4) . . ?
P1 O15 In3 142.9(4) . . ?
P4 O16 In3 141.7(5) . 1_655 ?
C2 O17 In3 114.8(5) . . ?
C1 O18 In3 114.8(5) . . ?
P1 O19 In4 138.3(4) . . ?
P5 O20 In4 137.7(4) 1_445 . ?
P1 O21 In4 138.7(4) 2_567 . ?
C1 O23 In4 114.6(5) 1_655 . ?
C2 O24 In4 114.5(5) 1_655 . ?
O18 C1 O23 125.5(7) . 1_455 ?
O18 C1 C2 116.9(7) . . ?
O23 C1 C2 117.5(7) 1_455 . ?
O17 C2 O24 125.6(8) . 1_455 ?
O17 C2 C1 117.5(7) . . ?
O24 C2 C1 116.9(7) 1_455 . ?
O5 C3 O11 125.0(8) . . ?
O5 C3 C4 117.6(7) . . ?
O11 C3 C4 117.4(7) . . ?
O12 C4 O6 125.9(7) . . ?
O12 C4 C3 117.2(7) . . ?
O6 C4 C3 116.9(7) . . ?
O201 O201 O200 111.1(19) 2_676 . ?

loop_
_geom_bond_atom_site_label_1
_geom_bond_atom_site_label_2
_geom_bond_distance
_geom_bond_site_symmetry_2
_geom_bond_publ_flag
In1 O1 2.085(6) . ?
In1 O2 2.113(6) . ?
In1 O4 2.127(6) . ?
In1 O3 2.127(6) . ?
In1 O5 2.196(6) . ?
In1 O6 2.211(5) . ?
In2 O7 2.086(6) . ?
In2 O9 2.103(6) 1_655 ?
In2 O10 2.109(6) 1_655 ?
In2 O8 2.114(6) . ?
In2 O11 2.196(6) 1_665 ?
In2 O12 2.224(5) 1_665 ?
In3 O14 2.080(6) . ?
In3 O13 2.087(6) . ?
In3 O15 2.101(6) . ?
In3 O16 2.106(6) 1_455 ?
In3 O17 2.200(6) . ?
In3 O18 2.210(6) . ?
In4 O19 2.066(6) . ?
In4 O20 2.083(6) . ?
In4 O21 2.098(6) . ?
In4 O22 2.169(7) . ?
In4 O23 2.195(6) . ?
In4 O24 2.211(6) . ?
P1 O19 1.507(7) . ?
P1 O15 1.512(6) . ?
P1 O21 1.515(6) 2_567 ?
P2 O10 1.515(6) . ?
P2 O14 1.520(7) . ?
P2 O3 1.529(6) . ?
P3 O4 1.510(6) 2_566 ?
P3 O2 1.516(6) . ?
P3 O9 1.522(6) . ?
P4 O1 1.498(6) . ?
P4 O16 1.498(7) . ?
P4 O7 1.524(7) . ?
P5 O8 1.437(7) . ?
P5 O20 1.455(7) 1_665 ?
P5 O13 1.498(7) 1_655 ?
O4 P3 1.510(6) 2_566 ?
O5 C3 1.250(10) . ?
O6 C4 1.256(10) . ?
O9 In2 2.103(6) 1_455 ?
O10 In2 2.109(6) 1_455 ?
O11 C3 1.251(10) . ?
O11 In2 2.196(6) 1_445 ?
O12 C4 1.246(10) . ?
O12 In2 2.224(5) 1_445 ?
O13 P5 1.498(7) 1_455 ?
O16 In3 2.106(6) 1_655 ?
O17 C2 1.245(10) . ?
O18 C1 1.245(10) . ?
O20 P5 1.455(7) 1_445 ?
O21 P1 1.515(6) 2_567 ?
O23 C1 1.254(10) 1_655 ?
O24 C2 1.258(10) 1_655 ?
C1 O23 1.254(10) 1_455 ?
C1 C2 1.552(11) . ?
C2 O24 1.258(10) 1_455 ?
C3 C4 1.541(11) . ?
C20 C20 1.46(3) 2_477 ?
O201 O201 1.48(4) 2_676 ?
O201 O200 1.48(3) . ?
